data_2224719
loop_
_publ_author_name
'Tang, Yi-Dan'
'Geng, Rong-Xia'
'Zhou, Cheng-He'

_publ_section_title
<i>N</i>^2^,<i>N</i>^2^,<i>N</i>^5^,<i>N</i>^5^-Tetrakis(2-chloroethyl)-3,4-dimethylthiophene-2,5-dicarboxamide
_journal_coeditor_code NG2703
_journal_issue 1
_journal_name_full 'Acta Crystallographica Section E'
_journal_page_first o100
_journal_paper_doi 10.1107/S1600536809052374
_journal_volume 66
_journal_year 2010
_chemical_formula_iupac 'C16 H22 Cl4 N2 O2 S'
_chemical_formula_moiety 'C16 H22 Cl4 N2 O2 S'
_chemical_formula_sum 'C16 H22 Cl4 N2 O2 S'
_chemical_formula_weight 448.22
_chemical_name_systematic
;
<i>N</i>^2^,<i>N</i>^2^,<i>N</i>^5^,<i>N</i>^5^-Tetrakis(2-chloroethyl)-3,4-
dimethylthiophene-2,5-dicarboxamide
;
_space_group_IT_number 14
_symmetry_cell_setting monoclinic
_symmetry_space_group_name_Hall '-P 2ybc'
_symmetry_space_group_name_H-M 'P 1 21/c 1'
_atom_sites_solution_hydrogens geom
_atom_sites_solution_primary direct
_atom_sites_solution_secondary difmap
_audit_creation_method SHELXL-97
_cell_angle_alpha 90.00
_cell_angle_beta 99.2380(10)
_cell_angle_gamma 90.00
_cell_formula_units_Z 4
_cell_length_a 7.9238(4)
_cell_length_b 21.1712(11)
_cell_length_c 12.6186(7)
_cell_measurement_reflns_used 7657
_cell_measurement_temperature 298(2)
_cell_measurement_theta_max 28.28
_cell_measurement_theta_min 0.95
_cell_volume 2089.39(19)
_computing_cell_refinement 'SAINT (Bruker, 2004)'
_computing_data_collection 'APEX2 (Bruker, 2004)'
_computing_data_reduction 'SAINT (Bruker, 2004)'
_computing_molecular_graphics 'SHELXLTL (Sheldrick, 2008)'
_computing_publication_material 'APEX2 (Bruker, 2004) and publCIF (Westrip, 2009)'
_computing_structure_refinement 'SHELXL97 (Sheldrick, 2008)'
_computing_structure_solution 'SHELXS97 (Sheldrick, 2008)'
_diffrn_ambient_temperature 298(2)
_diffrn_measured_fraction_theta_full 0.976
_diffrn_measured_fraction_theta_max 0.976
_diffrn_measurement_device_type 'Bruker APEXII area-detector'
_diffrn_measurement_method '\f and \w scan'
_diffrn_radiation_monochromator graphite
_diffrn_radiation_source 'fine-focus sealed tube'
_diffrn_radiation_type MoK\a
_diffrn_radiation_wavelength 0.71073
_diffrn_reflns_av_R_equivalents 0.0177
_diffrn_reflns_av_sigmaI/netI 0.0167
_diffrn_reflns_limit_h_max 9
_diffrn_reflns_limit_h_min -9
_diffrn_reflns_limit_k_max 26
_diffrn_reflns_limit_k_min -26
_diffrn_reflns_limit_l_max 15
_diffrn_reflns_limit_l_min -15
_diffrn_reflns_number 13412
_diffrn_reflns_theta_full 26.00
_diffrn_reflns_theta_max 26.00
_diffrn_reflns_theta_min 1.90
_exptl_absorpt_coefficient_mu 0.679
_exptl_absorpt_correction_T_max 0.8762
_exptl_absorpt_correction_T_min 0.8486
_exptl_absorpt_correction_type multi-scan
_exptl_absorpt_process_details '(SADABS; Sheldrick, 1996)'
_exptl_crystal_colour white
_exptl_crystal_density_diffrn 1.425
_exptl_crystal_density_method 'not measured'
_exptl_crystal_description block
_exptl_crystal_F_000 928
_exptl_crystal_size_max 0.25
_exptl_crystal_size_mid 0.22
_exptl_crystal_size_min 0.20
_refine_diff_density_max 0.879
_refine_diff_density_min -0.633
_refine_ls_extinction_method none
_refine_ls_goodness_of_fit_ref 1.042
_refine_ls_hydrogen_treatment constr
_refine_ls_matrix_type full
_refine_ls_number_parameters 228
_refine_ls_number_reflns 4008
_refine_ls_number_restraints 0
_refine_ls_restrained_S_all 1.042
_refine_ls_R_factor_all 0.0499
_refine_ls_R_factor_gt 0.0423
_refine_ls_shift/su_max 0.000
_refine_ls_shift/su_mean 0.000
_refine_ls_structure_factor_coef Fsqd
_refine_ls_weighting_details 'calc w=1/[\s^2^(Fo^2^)+(0.0694P)^2^+1.0128P] where P=(Fo^2^+2Fc^2^)/3'
_refine_ls_weighting_scheme calc
_refine_ls_wR_factor_gt 0.1213
_refine_ls_wR_factor_ref 0.1258
_reflns_number_gt 3342
_reflns_number_total 4008
_reflns_threshold_expression I>2\s(I)
_cod_data_source_file ng2703.cif
_cod_data_source_block I
_cod_depositor_comments
;
The following automatic conversions were performed:
'_symmetry_cell_setting' value 'Monoclinic' changed to 'monoclinic'
according to '/home/saulius/struct/CIF-dictionaries/cif_core.dic'
dictionary named 'cif_core.dic' version 2.4.1 from
2010-06-29.

'_exptl_absorpt_correction_type' value 'Multi-Scan' changed
to 'multi-scan' according to
'/home/saulius/struct/CIF-dictionaries/cif_core.dic' dictionary named
'cif_core.dic' version 2.4.1 from 2010-06-29.

Automatic conversion script
Id: cif_fix_enum 1527 2010-12-29 10:47:43Z saulius 

The following automatic conversions were performed:

'_symmetry_cell_setting' value 'Monoclinic' changed to 'monoclinic'
according to /home/saulius/struct/CIF-dictionaries/cif_core.dic
dictionary named 'cif_core.dic' version 2.4.1 from
2010-06-29.

'_exptl_absorpt_correction_type' value 'Multi-Scan'
changed to 'multi-scan' according to
/home/saulius/struct/CIF-dictionaries/cif_core.dic dictionary named
'cif_core.dic' version 2.4.1 from 2010-06-29.

Automatic conversion script
Id: cif_fix_values 1715 2011-07-08 13:25:40Z adriana 
;
_cod_original_sg_symbol_H-M 'P 21/c'
_cod_database_code 2224719
_cod_database_fobs_code 2224719

loop_
_symmetry_equiv_pos_as_xyz
'x, y, z'
'-x, y+1/2, -z+1/2'
'-x, -y, -z'
'x, -y-1/2, z-1/2'

loop_
_atom_site_type_symbol
_atom_site_label
_atom_site_fract_x
_atom_site_fract_y
_atom_site_fract_z
_atom_site_U_iso_or_equiv
_atom_site_adp_type
_atom_site_calc_flag
_atom_site_refinement_flags
_atom_site_occupancy
_atom_site_disorder_assembly
_atom_site_disorder_group
C C1 0.6440(3) 0.16192(11) 0.56639(16) 0.0422(5) Uani d . 1 . .
C C2 0.4663(3) 0.10478(11) 0.41970(16) 0.0443(5) Uani d . 1 . .
C C3 0.7314(3) 0.11337(11) 0.52879(16) 0.0443(5) Uani d . 1 . .
C C4 0.6267(3) 0.07973(11) 0.44327(16) 0.0452(5) Uani d . 1 . .
C C5 0.9129(3) 0.09640(14) 0.5718(2) 0.0604(7) Uani d . 1 . .
H H5A 0.9596 0.1267 0.6251 0.091 Uiso calc R 1 . .
H H5B 0.9788 0.0965 0.5142 0.091 Uiso calc R 1 . .
H H5C 0.9166 0.0551 0.6034 0.091 Uiso calc R 1 . .
C C6 0.6887(4) 0.02243(13) 0.3905(2) 0.0622(7) Uani d . 1 . .
H H6A 0.5947 0.0033 0.3441 0.093 Uiso calc R 1 . .
H H6B 0.7362 -0.0073 0.4445 0.093 Uiso calc R 1 . .
H H6C 0.7749 0.0348 0.3491 0.093 Uiso calc R 1 . .
C C7 0.3109(3) 0.08236(11) 0.34627(17) 0.0458(5) Uani d . 1 . .
C C8 0.7126(3) 0.21071(11) 0.64859(17) 0.0422(5) Uani d . 1 . .
C C9 0.6710(3) 0.13373(12) 0.79073(18) 0.0500(6) Uani d . 1 . .
H H9A 0.7502 0.1203 0.8534 0.060 Uiso calc R 1 . .
H H9B 0.6717 0.1022 0.7350 0.060 Uiso calc R 1 . .
C C10 0.4939(4) 0.13895(13) 0.8188(2) 0.0643(7) Uani d . 1 . .
H H10A 0.4128 0.1483 0.7547 0.077 Uiso calc R 1 . .
H H10B 0.4904 0.1732 0.8694 0.077 Uiso calc R 1 . .
C C11 0.7869(4) 0.24259(14) 0.8346(2) 0.0575(6) Uani d . 1 . .
H H11A 0.7587 0.2291 0.9031 0.069 Uiso calc R 1 . .
H H11B 0.7269 0.2819 0.8152 0.069 Uiso calc R 1 . .
C C12 0.9744(4) 0.25440(18) 0.8472(3) 0.0832(10) Uani d . 1 . .
H H12A 1.0070 0.2838 0.9059 0.100 Uiso calc R 1 . .
H H12B 1.0009 0.2738 0.7822 0.100 Uiso calc R 1 . .
C C13 0.4527(3) 0.10073(11) 0.18708(17) 0.0459(5) Uani d . 1 . .
H H13A 0.4924 0.0670 0.1451 0.055 Uiso calc R 1 . .
H H13B 0.5478 0.1132 0.2414 0.055 Uiso calc R 1 . .
C C14 0.4016(3) 0.15598(12) 0.11482(18) 0.0504(6) Uani d . 1 . .
H H14A 0.3109 0.1434 0.0577 0.060 Uiso calc R 1 . .
H H14B 0.4985 0.1696 0.0824 0.060 Uiso calc R 1 . .
C C15 0.1637(3) 0.05019(11) 0.17242(19) 0.0497(6) Uani d . 1 . .
H H15A 0.1273 0.0125 0.2063 0.060 Uiso calc R 1 . .
H H15B 0.1937 0.0379 0.1038 0.060 Uiso calc R 1 . .
C C16 0.0165(3) 0.09661(13) 0.1536(2) 0.0577(6) Uani d . 1 . .
H H16A 0.0514 0.1342 0.1190 0.069 Uiso calc R 1 . .
H H16B -0.0148 0.1089 0.2219 0.069 Uiso calc R 1 . .
Cl Cl1 1.09507(11) 0.18434(6) 0.87299(8) 0.0971(3) Uani d . 1 . .
Cl Cl2 0.43645(12) 0.06673(3) 0.87659(6) 0.0720(2) Uani d . 1 . .
Cl Cl3 -0.16257(10) 0.06186(4) 0.07135(7) 0.0781(3) Uani d . 1 . .
Cl Cl4 0.32971(10) 0.22004(3) 0.18815(6) 0.0651(2) Uani d . 1 . .
N N1 0.3156(2) 0.07637(9) 0.24030(14) 0.0420(4) Uani d . 1 . .
N N2 0.7258(2) 0.19471(9) 0.75320(14) 0.0434(4) Uani d . 1 . .
O O1 0.1805(3) 0.06964(11) 0.38336(14) 0.0699(6) Uani d . 1 . .
O O2 0.7529(3) 0.26329(8) 0.62021(14) 0.0593(5) Uani d . 1 . .
S S1 0.43739(8) 0.16811(3) 0.50083(4) 0.04896(18) Uani d . 1 . .

loop_
_atom_site_aniso_label
_atom_site_aniso_U_11
_atom_site_aniso_U_22
_atom_site_aniso_U_33
_atom_site_aniso_U_12
_atom_site_aniso_U_13
_atom_site_aniso_U_23
C1 0.0423(12) 0.0513(12) 0.0326(10) 0.0084(9) 0.0052(8) 0.0022(9)
C2 0.0492(13) 0.0534(13) 0.0302(10) 0.0059(10) 0.0066(9) -0.0019(9)
C3 0.0471(13) 0.0543(13) 0.0321(10) 0.0109(10) 0.0082(9) 0.0025(9)
C4 0.0547(14) 0.0508(12) 0.0307(10) 0.0123(10) 0.0089(9) 0.0026(9)
C5 0.0496(15) 0.0781(18) 0.0526(14) 0.0201(13) 0.0054(11) -0.0018(13)
C6 0.0777(19) 0.0630(16) 0.0451(13) 0.0261(14) 0.0073(12) -0.0057(11)
C7 0.0508(14) 0.0507(12) 0.0361(11) 0.0023(10) 0.0072(10) 0.0025(9)
C8 0.0369(12) 0.0505(12) 0.0390(11) 0.0072(9) 0.0058(9) 0.0011(9)
C9 0.0589(15) 0.0538(13) 0.0373(11) 0.0106(11) 0.0077(10) 0.0037(10)
C10 0.0720(19) 0.0531(14) 0.0737(17) 0.0027(13) 0.0295(14) 0.0103(13)
C11 0.0556(16) 0.0686(16) 0.0464(13) 0.0011(12) 0.0026(11) -0.0132(12)
C12 0.068(2) 0.096(2) 0.079(2) -0.0103(17) -0.0062(16) -0.0104(18)
C13 0.0453(13) 0.0577(13) 0.0357(11) 0.0011(10) 0.0093(9) -0.0033(9)
C14 0.0542(15) 0.0603(14) 0.0376(11) -0.0078(11) 0.0100(10) -0.0009(10)
C15 0.0568(15) 0.0478(12) 0.0435(12) -0.0091(11) 0.0049(10) -0.0084(10)
C16 0.0510(15) 0.0590(15) 0.0592(15) -0.0086(12) -0.0024(11) -0.0083(12)
Cl1 0.0548(5) 0.1416(9) 0.0898(6) 0.0198(5) -0.0041(4) 0.0276(6)
Cl2 0.1030(6) 0.0533(4) 0.0654(4) -0.0134(3) 0.0309(4) -0.0015(3)
Cl3 0.0515(4) 0.1027(6) 0.0773(5) -0.0200(4) 0.0019(3) -0.0212(4)
Cl4 0.0750(5) 0.0475(3) 0.0758(5) -0.0069(3) 0.0213(4) -0.0027(3)
N1 0.0468(11) 0.0451(10) 0.0340(9) -0.0025(8) 0.0056(8) -0.0029(7)
N2 0.0432(11) 0.0517(10) 0.0346(9) 0.0023(8) 0.0037(7) -0.0030(8)
O1 0.0591(12) 0.1096(17) 0.0431(9) -0.0159(11) 0.0148(8) 0.0033(10)
O2 0.0674(12) 0.0544(10) 0.0566(10) -0.0052(8) 0.0112(9) 0.0066(8)
S1 0.0447(3) 0.0604(4) 0.0402(3) 0.0135(3) 0.0020(2) -0.0095(2)

loop_
_atom_type_symbol
_atom_type_description
_atom_type_scat_dispersion_real
_atom_type_scat_dispersion_imag
_atom_type_scat_source
C C 0.0033 0.0016 'International Tables Vol C Tables 4.2.6.8 and 6.1.1.4'
H H 0.0000 0.0000 'International Tables Vol C Tables 4.2.6.8 and 6.1.1.4'
N N 0.0061 0.0033 'International Tables Vol C Tables 4.2.6.8 and 6.1.1.4'
S S 0.1246 0.1234 'International Tables Vol C Tables 4.2.6.8 and 6.1.1.4'
Cl Cl 0.1484 0.1585 'International Tables Vol C Tables 4.2.6.8 and 6.1.1.4'
O O 0.0106 0.0060 'International Tables Vol C Tables 4.2.6.8 and 6.1.1.4'

loop_
_geom_angle_atom_site_label_1
_geom_angle_atom_site_label_2
_geom_angle_atom_site_label_3
_geom_angle_site_symmetry_1
_geom_angle_site_symmetry_3
_geom_angle
_geom_angle_publ_flag
C3 C1 C8 . . 127.6(2) ?
C3 C1 S1 . . 112.81(17) ?
C8 C1 S1 . . 119.44(16) ?
C4 C2 C7 . . 131.1(2) ?
C4 C2 S1 . . 112.36(17) ?
C7 C2 S1 . . 116.12(17) ?
C1 C3 C4 . . 111.6(2) ?
C1 C3 C5 . . 124.5(2) ?
C4 C3 C5 . . 123.9(2) ?
C2 C4 C3 . . 112.1(2) ?
C2 C4 C6 . . 125.2(2) ?
C3 C4 C6 . . 122.7(2) ?
C3 C5 H5A . . 109.5 ?
C3 C5 H5B . . 109.5 ?
H5A C5 H5B . . 109.5 ?
C3 C5 H5C . . 109.5 ?
H5A C5 H5C . . 109.5 ?
H5B C5 H5C . . 109.5 ?
C4 C6 H6A . . 109.5 ?
C4 C6 H6B . . 109.5 ?
H6A C6 H6B . . 109.5 ?
C4 C6 H6C . . 109.5 ?
H6A C6 H6C . . 109.5 ?
H6B C6 H6C . . 109.5 ?
O1 C7 N1 . . 121.0(2) ?
O1 C7 C2 . . 119.5(2) ?
N1 C7 C2 . . 119.6(2) ?
O2 C8 N2 . . 122.0(2) ?
O2 C8 C1 . . 120.3(2) ?
N2 C8 C1 . . 117.7(2) ?
N2 C9 C10 . . 110.34(19) ?
N2 C9 H9A . . 109.6 ?
C10 C9 H9A . . 109.6 ?
N2 C9 H9B . . 109.6 ?
C10 C9 H9B . . 109.6 ?
H9A C9 H9B . . 108.1 ?
C9 C10 Cl2 . . 110.00(19) ?
C9 C10 H10A . . 109.7 ?
Cl2 C10 H10A . . 109.7 ?
C9 C10 H10B . . 109.7 ?
Cl2 C10 H10B . . 109.7 ?
H10A C10 H10B . . 108.2 ?
N2 C11 C12 . . 113.7(2) ?
N2 C11 H11A . . 108.8 ?
C12 C11 H11A . . 108.8 ?
N2 C11 H11B . . 108.8 ?
C12 C11 H11B . . 108.8 ?
H11A C11 H11B . . 107.7 ?
C11 C12 Cl1 . . 112.3(3) ?
C11 C12 H12A . . 109.1 ?
Cl1 C12 H12A . . 109.1 ?
C11 C12 H12B . . 109.1 ?
Cl1 C12 H12B . . 109.1 ?
H12A C12 H12B . . 107.9 ?
N1 C13 C14 . . 114.0(2) ?
N1 C13 H13A . . 108.7 ?
C14 C13 H13A . . 108.7 ?
N1 C13 H13B . . 108.7 ?
C14 C13 H13B . . 108.7 ?
H13A C13 H13B . . 107.6 ?
C13 C14 Cl4 . . 110.80(15) ?
C13 C14 H14A . . 109.5 ?
Cl4 C14 H14A . . 109.5 ?
C13 C14 H14B . . 109.5 ?
Cl4 C14 H14B . . 109.5 ?
H14A C14 H14B . . 108.1 ?
N1 C15 C16 . . 112.64(19) ?
N1 C15 H15A . . 109.1 ?
C16 C15 H15A . . 109.1 ?
N1 C15 H15B . . 109.1 ?
C16 C15 H15B . . 109.1 ?
H15A C15 H15B . . 107.8 ?
C15 C16 Cl3 . . 110.22(18) ?
C15 C16 H16A . . 109.6 ?
Cl3 C16 H16A . . 109.6 ?
C15 C16 H16B . . 109.6 ?
Cl3 C16 H16B . . 109.6 ?
H16A C16 H16B . . 108.1 ?
C7 N1 C13 . . 124.28(19) ?
C7 N1 C15 . . 117.58(19) ?
C13 N1 C15 . . 117.75(17) ?
C8 N2 C9 . . 123.80(19) ?
C8 N2 C11 . . 118.4(2) ?
C9 N2 C11 . . 117.63(19) ?
C1 S1 C2 . . 91.11(11) ?

loop_
_geom_bond_atom_site_label_1
_geom_bond_atom_site_label_2
_geom_bond_site_symmetry_2
_geom_bond_distance
_geom_bond_publ_flag
C1 C3 . 1.366(3) ?
C1 C8 . 1.502(3) ?
C1 S1 . 1.717(2) ?
C2 C4 . 1.365(3) ?
C2 C7 . 1.494(3) ?
C2 S1 . 1.724(2) ?
C3 C4 . 1.440(3) ?
C3 C5 . 1.497(3) ?
C4 C6 . 1.504(3) ?
C5 H5A . 0.9600 ?
C5 H5B . 0.9600 ?
C5 H5C . 0.9600 ?
C6 H6A . 0.9600 ?
C6 H6B . 0.9600 ?
C6 H6C . 0.9600 ?
C7 O1 . 1.231(3) ?
C7 N1 . 1.350(3) ?
C8 O2 . 1.227(3) ?
C8 N2 . 1.350(3) ?
C9 N2 . 1.465(3) ?
C9 C10 . 1.505(4) ?
C9 H9A . 0.9700 ?
C9 H9B . 0.9700 ?
C10 Cl2 . 1.784(3) ?
C10 H10A . 0.9700 ?
C10 H10B . 0.9700 ?
C11 N2 . 1.468(3) ?
C11 C12 . 1.490(4) ?
C11 H11A . 0.9700 ?
C11 H11B . 0.9700 ?
C12 Cl1 . 1.766(4) ?
C12 H12A . 0.9700 ?
C12 H12B . 0.9700 ?
C13 N1 . 1.460(3) ?
C13 C14 . 1.498(3) ?
C13 H13A . 0.9700 ?
C13 H13B . 0.9700 ?
C14 Cl4 . 1.786(3) ?
C14 H14A . 0.9700 ?
C14 H14B . 0.9700 ?
C15 N1 . 1.469(3) ?
C15 C16 . 1.514(4) ?
C15 H15A . 0.9700 ?
C15 H15B . 0.9700 ?
C16 Cl3 . 1.777(3) ?
C16 H16A . 0.9700 ?
C16 H16B . 0.9700 ?

loop_
_geom_hbond_atom_site_label_D
_geom_hbond_atom_site_label_H
_geom_hbond_atom_site_label_A
_geom_hbond_site_symmetry_A
_geom_hbond_distance_DH
_geom_hbond_distance_HA
_geom_hbond_distance_DA
_geom_hbond_angle_DHA
_geom_hbond_publ_flag
C14 H14B O2 4_565 0.97 2.45 3.257(3) 140.5 y
C14 H14A Cl1 1_454 0.97 2.80 3.632(3) 144.6 y
C6 H6B O1 3_656 0.96 2.54 3.474(3) 165.5 y
C5 H5B O1 1_655 0.96 2.54 3.477(3) 165.1 y

loop_
_cod_related_entry_id
_cod_related_entry_database
_cod_related_entry_code
1 ChemSpider 24744078
